data_4301953
loop_
_publ_author_name
'Cheng Rong'
'Zhiwu Yu'
'Qiang Wang'
'Shou-Tian Zheng'
'Chun-Yang Pan'
'Feng Deng'
'Guo-Yu Yang'

_publ_contact_author_address
; 
State Key Laboratory of Structural Chemistry
Fujian Institute of Research on the structure of matter
Chinese Academy of Sciences
Fuzhou, Fujian 350002
P. R. China
;
_publ_contact_author_email ygy@fjirsm.ac.cn
_publ_contact_author_fax '86 591 83710051'
_publ_contact_author_name 'Professor Guo-Yu Yang'
_publ_contact_author_phone '86 591 83710051'
_publ_section_title
;
Aluminoborates with Open Frameworks: Syntheses, Structures, and Properties
;
_journal_name_full 'Inorganic Chemistry'
_journal_page_first 3650
_journal_page_last 3659
_journal_paper_doi 10.1021/ic802124v
_journal_volume 48
_journal_year 2009
_chemical_formula_sum 'C2 H10 Al B5 N2 O10'
_chemical_formula_weight 303.15
_chemical_name_systematic
; 
 ? 
;
_space_group_IT_number 7
_symmetry_cell_setting monoclinic
_symmetry_space_group_name_Hall 'P -2yc'
_symmetry_space_group_name_H-M 'P 1 c 1'
_atom_sites_solution_hydrogens geom
_atom_sites_solution_primary direct
_atom_sites_solution_secondary difmap
_audit_creation_method SHELXL-97
_cell_angle_alpha 90.00
_cell_angle_beta 97.949(8)
_cell_angle_gamma 90.00
_cell_formula_units_Z 2
_cell_length_a 6.667(4)
_cell_length_b 8.151(4)
_cell_length_c 10.411(6)
_cell_measurement_reflns_used 1445
_cell_measurement_temperature 293(2)
_cell_measurement_theta_max 27.4835
_cell_measurement_theta_min 2.4990
_cell_volume 560.3(5)
_computing_cell_refinement 'CrystalClear (Rigaku Corp., 2000)'
_computing_data_collection 'CrystalClear (Rigaku Corp., 2000)'
_computing_data_reduction 'CrystalClear (Rigaku Corp., 2000)'
_computing_structure_refinement 'SHELXL-97 (Sheldrick, 1997)'
_computing_structure_solution 'SHELXS-97 (Sheldrick, 1990)'
_diffrn_ambient_temperature 293(2)
_diffrn_detector_area_resol_mean 14.6306
_diffrn_measured_fraction_theta_full 0.996
_diffrn_measured_fraction_theta_max 0.996
_diffrn_measurement_device_type 'Mercury70 (2x2 bin mode)'
_diffrn_measurement_method CCD_Profile_fitting
_diffrn_radiation_monochromator graphite
_diffrn_radiation_source 'fine-focus sealed tube'
_diffrn_radiation_type MoK\a
_diffrn_radiation_wavelength 0.71073
_diffrn_reflns_av_R_equivalents 0.0290
_diffrn_reflns_av_sigmaI/netI 0.0355
_diffrn_reflns_limit_h_max 8
_diffrn_reflns_limit_h_min -8
_diffrn_reflns_limit_k_max 10
_diffrn_reflns_limit_k_min -10
_diffrn_reflns_limit_l_max 10
_diffrn_reflns_limit_l_min -13
_diffrn_reflns_number 4222
_diffrn_reflns_theta_full 27.48
_diffrn_reflns_theta_max 27.48
_diffrn_reflns_theta_min 2.50
_exptl_absorpt_coefficient_mu 0.234
_exptl_absorpt_correction_T_max 1.0000
_exptl_absorpt_correction_T_min 0.8661
_exptl_absorpt_correction_type multi-scan
_exptl_crystal_colour colorless
_exptl_crystal_density_diffrn 1.797
_exptl_crystal_density_method 'not measured'
_exptl_crystal_description needle-like
_exptl_crystal_F_000 308
_exptl_crystal_size_max 0.4000
_exptl_crystal_size_mid 0.0200
_exptl_crystal_size_min 0.0200
_refine_diff_density_max 0.277
_refine_diff_density_min -0.242
_refine_diff_density_rms 0.061
_refine_ls_abs_structure_details 'Flack H D (1983), Acta Cryst. A39, 876-881'
_refine_ls_abs_structure_Flack -0.3(2)
_refine_ls_extinction_method none
_refine_ls_goodness_of_fit_ref 1.052
_refine_ls_hydrogen_treatment constr
_refine_ls_matrix_type full
_refine_ls_number_parameters 181
_refine_ls_number_reflns 1863
_refine_ls_number_restraints 2
_refine_ls_restrained_S_all 1.052
_refine_ls_R_factor_all 0.0407
_refine_ls_R_factor_gt 0.0357
_refine_ls_shift/su_max 0.000
_refine_ls_shift/su_mean 0.000
_refine_ls_structure_factor_coef Fsqd
_refine_ls_weighting_details 'calc w=1/[\s^2^(Fo^2^)+(0.0468P)^2^+0.0774P] where P=(Fo^2^+2Fc^2^)/3'
_refine_ls_weighting_scheme calc
_refine_ls_wR_factor_gt 0.0814
_refine_ls_wR_factor_ref 0.0843
_reflns_number_gt 1699
_reflns_number_total 1863
_reflns_threshold_expression >2sigma(I)
_cod_data_source_file ic802124v_si_002_2.cif
_cod_data_source_block Compound_2
_cod_depositor_comments
;
The following automatic conversions were performed:
'_exptl_absorpt_correction_type' value 'Multi-scan' changed to
'multi-scan' according to
'/home/saulius/struct/CIF-dictionaries/cif_core.dic' dictionary named
'cif_core.dic' version 2.4.1 from 2010-06-29.

Automatic conversion script
Id: cif_fix_enum 1527 2010-12-29 10:47:43Z saulius 

The following automatic conversions were performed:

'_refine_ls_hydrogen_treatment' value 'contr' was replaced with the
value 'constr' as specified in the replacement file
'src/cod-tools/trunk/data/replacement-values/replacement_values.lst'.

Automatic conversion script
Id: cif_fix_values 5376 2017-05-30 11:51:03Z andrius 
;
_cod_original_sg_symbol_H-M 'P c'
_cod_database_code 4301953

loop_
_symmetry_equiv_pos_as_xyz
'x, y, z'
'x, -y, z+1/2'

loop_
_atom_site_label
_atom_site_type_symbol
_atom_site_fract_x
_atom_site_fract_y
_atom_site_fract_z
_atom_site_U_iso_or_equiv
_atom_site_adp_type
_atom_site_occupancy
_atom_site_symmetry_multiplicity
_atom_site_calc_flag
_atom_site_refinement_flags
_atom_site_disorder_assembly
_atom_site_disorder_group
Al Al 0.90403(11) 0.70282(9) 0.11958(9) 0.01317(18) Uani 1 1 d . . .
B1 B 0.8144(5) 1.0297(4) 0.4396(3) 0.0177(7) Uani 1 1 d . . .
B2 B 1.0367(5) 0.8032(4) 0.3865(3) 0.0152(6) Uani 1 1 d . . .
B3 B 0.8397(5) 0.6078(4) 0.5013(4) 0.0172(7) Uani 1 1 d . . .
B4 B 0.6633(4) 0.7865(4) 0.3264(3) 0.0151(7) Uani 1 1 d . . .
B5 B 1.2990(5) 0.7574(4) 0.2330(4) 0.0132(6) Uani 1 1 d . . .
O1 O 0.7848(3) 1.1781(2) 0.4954(2) 0.0212(5) Uani 1 1 d . . .
O2 O 1.0030(3) 0.9618(3) 0.4462(2) 0.0219(5) Uani 1 1 d . . .
O3 O 1.0253(3) 0.6683(3) 0.4793(2) 0.0228(5) Uani 1 1 d . . .
O4 O 0.8253(3) 0.4964(2) 0.5960(2) 0.0221(5) Uani 1 1 d . . .
O5 O 0.6657(3) 0.6654(3) 0.4309(2) 0.0214(5) Uani 1 1 d . . .
O6 O 0.6466(3) 0.9521(3) 0.3763(2) 0.0212(5) Uani 1 1 d . . .
O7 O 1.2356(3) 0.8054(3) 0.3475(2) 0.0199(5) Uani 1 1 d . . .
O9 O 1.1682(3) 0.7129(3) 0.1283(2) 0.0177(4) Uani 1 1 d . . .
O10 O 0.8658(3) 0.7745(2) 0.2748(2) 0.0144(4) Uani 1 1 d . . .
C1 C 0.4390(6) 0.7353(5) 0.7094(4) 0.0363(9) Uani 1 1 d . . .
H1A H 0.4118 0.8434 0.6720 0.044 Uiso 1 1 calc R . .
H1B H 0.5800 0.7320 0.7480 0.044 Uiso 1 1 calc R . .
C2 C 0.3083(6) 0.7078(5) 0.8117(4) 0.0398(10) Uani 1 1 d . . .
H2A H 0.1674 0.7153 0.7734 0.048 Uiso 1 1 calc R . .
H2B H 0.3315 0.5978 0.8463 0.048 Uiso 1 1 calc R . .
N1 N 0.4035(4) 0.6103(3) 0.6059(3) 0.0207(5) Uani 1 1 d . . .
H1C H 0.4846 0.6296 0.5465 0.031 Uiso 1 1 calc R . .
H1D H 0.2750 0.6148 0.5690 0.031 Uiso 1 1 calc R . .
H1E H 0.4297 0.5111 0.6399 0.031 Uiso 1 1 calc R . .
N2 N 0.3472(4) 0.8274(3) 0.9189(3) 0.0253(6) Uani 1 1 d . . .
H2C H 0.2652 0.8069 0.9775 0.038 Uiso 1 1 calc R . .
H2D H 0.3244 0.9285 0.8878 0.038 Uiso 1 1 calc R . .
H2E H 0.4754 0.8191 0.9558 0.038 Uiso 1 1 calc R . .
O8 O 0.5021(3) 0.7501(2) 0.2221(2) 0.0167(4) Uani 1 1 d . . .

loop_
_atom_site_aniso_label
_atom_site_aniso_U_11
_atom_site_aniso_U_22
_atom_site_aniso_U_33
_atom_site_aniso_U_23
_atom_site_aniso_U_13
_atom_site_aniso_U_12
Al 0.0098(4) 0.0150(3) 0.0148(4) -0.0008(4) 0.0017(3) -0.0012(3)
B1 0.0190(16) 0.0216(16) 0.0135(17) 0.0001(14) 0.0057(13) -0.0014(13)
B2 0.0070(13) 0.0219(15) 0.0169(16) -0.0024(14) 0.0023(12) -0.0005(12)
B3 0.0169(15) 0.0173(15) 0.0183(17) -0.0021(14) 0.0056(13) -0.0004(12)
B4 0.0078(14) 0.0225(16) 0.0156(17) -0.0018(14) 0.0036(12) -0.0010(11)
B5 0.0108(14) 0.0111(14) 0.0182(17) 0.0033(12) 0.0034(12) 0.0012(11)
O1 0.0176(11) 0.0209(11) 0.0246(13) -0.0056(9) 0.0006(9) 0.0018(8)
O2 0.0132(10) 0.0271(11) 0.0251(13) -0.0099(9) 0.0017(9) 0.0003(8)
O3 0.0111(10) 0.0315(12) 0.0255(13) 0.0070(10) 0.0011(9) -0.0012(8)
O4 0.0224(11) 0.0189(10) 0.0251(13) 0.0040(10) 0.0038(9) 0.0037(8)
O5 0.0107(10) 0.0307(12) 0.0236(13) 0.0070(10) 0.0052(9) -0.0001(9)
O6 0.0116(9) 0.0210(10) 0.0310(13) -0.0079(10) 0.0028(8) 0.0001(8)
O7 0.0089(10) 0.0341(12) 0.0171(11) -0.0064(9) 0.0036(8) -0.0021(8)
O9 0.0104(10) 0.0278(11) 0.0154(11) -0.0021(9) 0.0037(8) -0.0024(8)
O10 0.0095(9) 0.0193(10) 0.0146(11) -0.0037(8) 0.0018(8) -0.0012(8)
C1 0.039(2) 0.042(2) 0.031(2) -0.0148(18) 0.0175(18) -0.0163(17)
C2 0.040(2) 0.048(2) 0.035(2) -0.0145(19) 0.0178(18) -0.0192(18)
N1 0.0153(11) 0.0283(12) 0.0191(14) -0.0026(12) 0.0048(10) -0.0014(11)
N2 0.0209(14) 0.0333(15) 0.0238(16) -0.0031(12) 0.0103(12) -0.0067(11)
O8 0.0097(9) 0.0258(10) 0.0151(11) -0.0031(9) 0.0037(8) -0.0014(8)

loop_
_atom_type_symbol
_atom_type_description
_atom_type_scat_dispersion_real
_atom_type_scat_dispersion_imag
_atom_type_scat_source
C C 0.0033 0.0016 'International Tables Vol C Tables 4.2.6.8 and 6.1.1.4'
B B 0.0013 0.0007 'International Tables Vol C Tables 4.2.6.8 and 6.1.1.4'
N N 0.0061 0.0033 'International Tables Vol C Tables 4.2.6.8 and 6.1.1.4'
O O 0.0106 0.0060 'International Tables Vol C Tables 4.2.6.8 and 6.1.1.4'
Al Al 0.0645 0.0514 'International Tables Vol C Tables 4.2.6.8 and 6.1.1.4'
H H 0.0000 0.0000 'International Tables Vol C Tables 4.2.6.8 and 6.1.1.4'

loop_
_geom_angle_atom_site_label_1
_geom_angle_atom_site_label_2
_geom_angle_atom_site_label_3
_geom_angle
_geom_angle_site_symmetry_1
_geom_angle_site_symmetry_3
_geom_angle_publ_flag
O4 Al O1 109.04(11) 2_564 2_574 ?
O4 Al O9 109.71(11) 2_564 . ?
O1 Al O9 111.64(10) 2_574 . ?
O4 Al O10 111.34(11) 2_564 . ?
O1 Al O10 112.96(11) 2_574 . ?
O9 Al O10 101.99(10) . . ?
O2 B1 O1 121.5(3) . . ?
O2 B1 O6 121.4(3) . . ?
O1 B1 O6 117.1(3) . . ?
O7 B2 O2 108.1(2) . . ?
O7 B2 O3 109.1(2) . . ?
O2 B2 O3 110.9(3) . . ?
O7 B2 O10 113.9(3) . . ?
O2 B2 O10 108.4(2) . . ?
O3 B2 O10 106.5(2) . . ?
O4 B3 O5 118.8(3) . . ?
O4 B3 O3 121.0(3) . . ?
O5 B3 O3 120.1(3) . . ?
O8 B4 O6 111.9(2) . . ?
O8 B4 O5 110.4(2) . . ?
O6 B4 O5 110.6(3) . . ?
O8 B4 O10 108.9(2) . . ?
O6 B4 O10 107.5(2) . . ?
O5 B4 O10 107.4(2) . . ?
O9 B5 O7 122.4(3) . . ?
O9 B5 O8 117.1(3) . 1_655 ?
O7 B5 O8 120.5(3) . 1_655 ?
B1 O1 Al 137.7(2) . 2_575 ?
B1 O2 B2 122.0(2) . . ?
B3 O3 B2 120.3(2) . . ?
B3 O4 Al 133.6(2) . 2_565 ?
B3 O5 B4 123.4(2) . . ?
B1 O6 B4 120.1(2) . . ?
B5 O7 B2 130.3(2) . . ?
B5 O9 Al 126.0(2) . . ?
B4 O10 B2 109.0(2) . . ?
B4 O10 Al 126.13(18) . . ?
B2 O10 Al 123.96(17) . . ?
N1 C1 C2 111.6(3) . . ?
N1 C1 H1A 109.3 . . ?
C2 C1 H1A 109.3 . . ?
N1 C1 H1B 109.3 . . ?
C2 C1 H1B 109.3 . . ?
H1A C1 H1B 108.0 . . ?
N2 C2 C1 112.5(3) . . ?
N2 C2 H2A 109.1 . . ?
C1 C2 H2A 109.1 . . ?
N2 C2 H2B 109.1 . . ?
C1 C2 H2B 109.1 . . ?
H2A C2 H2B 107.8 . . ?
C1 N1 H1C 109.5 . . ?
C1 N1 H1D 109.5 . . ?
H1C N1 H1D 109.5 . . ?
C1 N1 H1E 109.5 . . ?
H1C N1 H1E 109.5 . . ?
H1D N1 H1E 109.5 . . ?
C2 N2 H2C 109.5 . . ?
C2 N2 H2D 109.5 . . ?
H2C N2 H2D 109.5 . . ?
C2 N2 H2E 109.5 . . ?
H2C N2 H2E 109.5 . . ?
H2D N2 H2E 109.5 . . ?
B5 O8 B4 124.4(3) 1_455 . ?

loop_
_geom_bond_atom_site_label_1
_geom_bond_atom_site_label_2
_geom_bond_distance
_geom_bond_site_symmetry_2
_geom_bond_publ_flag
Al O4 1.714(2) 2_564 ?
Al O1 1.721(2) 2_574 ?
Al O9 1.753(2) . ?
Al O10 1.770(2) . ?
B1 O2 1.367(4) . ?
B1 O1 1.367(4) . ?
B1 O6 1.372(4) . ?
B2 O7 1.440(3) . ?
B2 O2 1.465(4) . ?
B2 O3 1.472(4) . ?
B2 O10 1.530(4) . ?
B3 O4 1.353(4) . ?
B3 O5 1.367(4) . ?
B3 O3 1.381(4) . ?
B4 O8 1.449(4) . ?
B4 O6 1.456(4) . ?
B4 O5 1.468(4) . ?
B4 O10 1.523(3) . ?
B5 O9 1.348(4) . ?
B5 O7 1.375(4) . ?
B5 O8 1.376(3) 1_655 ?
O1 Al 1.721(2) 2_575 ?
O4 Al 1.714(2) 2_565 ?
C1 N1 1.478(4) . ?
C1 C2 1.483(5) . ?
C1 H1A 0.9700 . ?
C1 H1B 0.9700 . ?
C2 N2 1.478(5) . ?
C2 H2A 0.9700 . ?
C2 H2B 0.9700 . ?
N1 H1C 0.8900 . ?
N1 H1D 0.8900 . ?
N1 H1E 0.8900 . ?
N2 H2C 0.8900 . ?
N2 H2D 0.8900 . ?
N2 H2E 0.8900 . ?
O8 B5 1.376(3) 1_455 ?

loop_
_geom_hbond_atom_site_label_D
_geom_hbond_atom_site_label_H
_geom_hbond_atom_site_label_A
_geom_hbond_distance_DH
_geom_hbond_distance_HA
_geom_hbond_distance_DA
_geom_hbond_angle_DHA
_geom_hbond_site_symmetry_A
N2 H2C O9 0.89 1.94 2.788(4) 159.4 1_456
N2 H2D O7 0.89 2.27 3.148(4) 167.8 2_475
N2 H2D O2 0.89 2.47 2.911(4) 110.8 2_475
N2 H2E O1 0.89 2.05 2.916(4) 165.2 2_575
N1 H1C O5 0.89 1.84 2.731(3) 176.4 .
N1 H1C O4 0.89 2.51 2.976(3) 113.6 .
N1 H1D O3 0.89 1.84 2.720(4) 167.4 1_455
N1 H1E O9 0.89 2.52 3.091(3) 123.0 2_465
